data_2012997
loop_
_publ_author_name
'Odoko, Mamiko'
'Yamamoto, Kyouta'
'Okabe, Nobuo'

_publ_section_title
;<i>catena</i>-Poly[[[aqua(2-methyl-4-oxo-4<i>H</i>-pyran-3-olato-\k<i>O</i>^3^,<i>O</i>^4^)copper(II)]-\m-chloro]
 monohydrate]
;
_journal_issue 10
_journal_name_full 'Acta Crystallographica Section C'
_journal_page_first m506
_journal_page_last m508
_journal_paper_doi 10.1107/S0108270102015226
_journal_volume 58
_journal_year 2002
_chemical_formula_iupac '[Cu (C6 H5 O3) Cl (H2 O)], H2 O'
_chemical_formula_moiety 'C6 H7 Cl Cu O4, H2 O'
_chemical_formula_sum 'C6 H9 Cl Cu O5'
_chemical_formula_weight 260.13
_space_group_IT_number 14
_symmetry_cell_setting monoclinic
_symmetry_space_group_name_Hall '-P 2yab'
_symmetry_space_group_name_H-M 'P 1 21/a 1'
_cell_angle_alpha 90
_cell_angle_beta 113.38(2)
_cell_angle_gamma 90
_cell_formula_units_Z 4
_cell_length_a 7.163(2)
_cell_length_b 18.604(2)
_cell_length_c 7.357(2)
_cell_measurement_reflns_used 22
_cell_measurement_temperature 296.2
_cell_measurement_theta_max 15.0
_cell_measurement_theta_min 14.6
_cell_volume 899.9(4)
_computing_cell_refinement 'MSC/AFC Diffractometer Control'
_computing_data_collection 'MSC/AFC Diffractometer Control (Molecular Structure Corporation, 1992)'
_computing_data_reduction 'TEXSAN (Molecular Structure Corporation, 2000)'
_computing_molecular_graphics 'ORTEP II (Johnson, 1976)'
_computing_publication_material TEXSAN
_computing_structure_refinement 'SHELXL97 (Sheldrick, 1997)'
_computing_structure_solution 'SIR97 (Altomare et al., 1999)'
_diffrn_measured_fraction_theta_full 1.000
_diffrn_measured_fraction_theta_max 1.000
_diffrn_measurement_device_type 'Rigaku AFC-5R'
_diffrn_measurement_method \w-2\q
_diffrn_radiation_type MoK\a
_diffrn_radiation_wavelength 0.7107
_diffrn_reflns_av_R_equivalents 0.009
_diffrn_reflns_limit_h_max 9
_diffrn_reflns_limit_h_min 0
_diffrn_reflns_limit_k_max 24
_diffrn_reflns_limit_k_min 0
_diffrn_reflns_limit_l_max 8
_diffrn_reflns_limit_l_min -9
_diffrn_reflns_number 2302
_diffrn_reflns_theta_full 27.49
_diffrn_reflns_theta_max 27.49
_diffrn_reflns_theta_min 3.02
_diffrn_standards_decay_% 0.53
_diffrn_standards_interval_count 150
_diffrn_standards_number 3
_exptl_absorpt_coefficient_mu 2.709
_exptl_absorpt_correction_T_max 0.763
_exptl_absorpt_correction_T_min 0.527
_exptl_absorpt_correction_type '\y scan'
_exptl_absorpt_process_details '(North et al., 1968)'
_exptl_crystal_colour green
_exptl_crystal_density_diffrn 1.920
_exptl_crystal_density_method 'not measured'
_exptl_crystal_description plate
_exptl_crystal_F_000 524
_exptl_crystal_size_max 0.400
_exptl_crystal_size_mid 0.200
_exptl_crystal_size_min 0.100
_refine_diff_density_max 0.34
_refine_diff_density_min -0.28
_refine_ls_extinction_coef 0.0047(8)
_refine_ls_extinction_expression Fc^*^=kFc[1+0.001xFc^2^\l^3^/sin(2\q)]^-1/4^
_refine_ls_extinction_method SHELXL97
_refine_ls_goodness_of_fit_ref 1.074
_refine_ls_hydrogen_treatment mixed
_refine_ls_number_parameters 132
_refine_ls_number_reflns 2069
_refine_ls_R_factor_gt 0.0205
_refine_ls_shift/su_max 0.0010
_refine_ls_structure_factor_coef Fsqd
_refine_ls_weighting_details 'w = 1/[\s^2^(Fo^2^) + (0.0270P)^2^+0.3833P] where P = (Fo^2^+2Fc^2^)/3'
_refine_ls_weighting_scheme calc
_refine_ls_wR_factor_ref 0.0578
_reflns_number_gt 1778
_reflns_number_total 2069
_reflns_threshold_expression I>2\s(I)
_cod_data_source_file ob1078.cif
_cod_data_source_block II
_cod_original_sg_symbol_Hall '-P 2yab '
_cod_original_sg_symbol_H-M 'P 21/a'
_cod_database_code 2012997
_cod_database_fobs_code 2012997

loop_
_symmetry_equiv_pos_as_xyz
x,y,z
1/2-x,1/2+y,-z
-x,-y,-z
1/2+x,1/2-y,z

loop_
_atom_site_label
_atom_site_fract_x
_atom_site_fract_y
_atom_site_fract_z
_atom_site_U_iso_or_equiv
_atom_site_adp_type
_atom_site_calc_flag
_atom_site_refinement_flags
_atom_site_occupancy
_atom_site_disorder_assembly
_atom_site_disorder_group
_atom_site_type_symbol
Cl1 0.15307(8) 0.29022(3) 0.79480(7) 0.03190(10) Uani d . 1.00 . . Cl
Cu1 0.29255(4) 0.180320(10) 0.83113(3) 0.02541(9) Uani d . 1.00 . . Cu
O1 0.1738(2) -0.01327(8) 0.3219(2) 0.0350(3) Uani d . 1.00 . . O
O2 0.3677(2) 0.07854(7) 0.8616(2) 0.0333(3) Uani d . 1.00 . . O
O3 0.1566(2) 0.15755(7) 0.5507(2) 0.0272(3) Uani d . 1.00 . . O
O4W 0.4171(2) 0.18564(8) 1.1217(2) 0.0321(3) Uani d . 1.00 . . O
O5W 0.7954(2) 0.23087(9) 1.3565(2) 0.0337(3) Uani d . 1.00 . . O
C1 0.3117(3) 0.04790(10) 0.6938(3) 0.0256(4) Uani d . 1.00 . . C
C2 0.1949(3) 0.08910(10) 0.5207(3) 0.0241(4) Uani d . 1.00 . . C
C3 0.1290(3) 0.05720(10) 0.3388(3) 0.0290(4) Uani d . 1.00 . . C
C4 0.2865(3) -0.05180(10) 0.4834(3) 0.0355(5) Uani d . 1.00 . . C
C5 0.3568(3) -0.02460(10) 0.6671(3) 0.0323(4) Uani d . 1.00 . . C
C6 0.0068(4) 0.09060(10) 0.1453(3) 0.0401(5) Uani d . 1.00 . . C
H4 0.3168 -0.0993 0.4667 0.0426 Uiso calc . 1.00 . . H
H4WA 0.369(4) 0.2120(10) 1.175(4) 0.0385 Uiso d . 1.00 . . H
H4WB 0.534(3) 0.1970(10) 1.170(4) 0.0385 Uiso d . 1.00 . . H
H5 0.4339 -0.0528 0.7754 0.0388 Uiso calc . 1.00 . . H
H5WA 0.774(4) 0.2570(10) 1.428(4) 0.0404 Uiso d . 1.00 . . H
H5WB 0.895(3) 0.2090(10) 1.420(4) 0.0404 Uiso d . 1.00 . . H
H6A 0.0750 0.0843 0.0573 0.0481 Uiso calc . 1.00 . . H
H6B -0.0093 0.1410 0.1635 0.0481 Uiso calc . 1.00 . . H
H6C -0.1245 0.0681 0.0895 0.0481 Uiso calc . 1.00 . . H

loop_
_atom_site_aniso_label
_atom_site_aniso_U_11
_atom_site_aniso_U_22
_atom_site_aniso_U_33
_atom_site_aniso_U_12
_atom_site_aniso_U_13
_atom_site_aniso_U_23
Cl1 0.0350(3) 0.0259(2) 0.0323(3) 0.0043(2) 0.0107(2) -0.0013(2)
Cu1 0.03150(10) 0.02230(10) 0.01790(10) 0.00096(9) 0.00490(10) -0.00092(8)
O1 0.0450(9) 0.0291(7) 0.0298(8) -0.0012(7) 0.0137(7) -0.0091(6)
O2 0.0474(8) 0.0248(7) 0.0204(7) 0.0026(6) 0.0057(6) 0.0014(5)
O3 0.0329(7) 0.0226(6) 0.0194(6) 0.0030(6) 0.0033(5) -0.0014(5)
O4W 0.0339(8) 0.0368(8) 0.0212(7) 0.0003(7) 0.0062(6) -0.0046(6)
O5W 0.0308(8) 0.0438(9) 0.0219(7) 0.0024(7) 0.0055(6) -0.0027(6)
C1 0.0278(9) 0.0231(9) 0.0247(9) -0.0012(7) 0.0091(8) 0.0013(7)
C2 0.0250(9) 0.0230(9) 0.0225(9) 0.0002(7) 0.0073(7) 0.0006(7)
C3 0.0320(10) 0.0275(10) 0.0256(9) -0.0019(8) 0.0094(8) -0.0039(8)
C4 0.0450(10) 0.0219(9) 0.0420(10) 0.0033(9) 0.0200(10) -0.0017(8)
C5 0.0380(10) 0.0235(9) 0.0330(10) 0.0033(8) 0.0114(9) 0.0035(8)
C6 0.0490(10) 0.0430(10) 0.0208(9) 0.0000(10) 0.0067(9) -0.0029(9)

loop_
_atom_type_symbol
_atom_type_description
_atom_type_scat_dispersion_real
_atom_type_scat_dispersion_imag
_atom_type_scat_source
C C 0.003 0.002
;International Tables for Crystallography
(1992, Vol. C, Tables 4.2.6.8 and 6.1.1.4)
;
H H 0.000 0.000
;International Tables for Crystallography
(1992, Vol. C, Table 6.1.1.4)
;
O O 0.011 0.006
;International Tables for Crystallography
(1992, Vol. C, Tables 4.2.6.8 and 6.1.1.4)
;
Cu Cu 0.320 1.265
;International Tables for Crystallography
(1992, Vol. C, Tables 4.2.6.8 and 6.1.1.4)
;
Cl Cl 0.148 0.159
;International Tables for Crystallography
(1992, Vol. C, Tables 4.2.6.8 and 6.1.1.4)
;

loop_
_geom_angle_atom_site_label_1
_geom_angle_atom_site_label_2
_geom_angle_atom_site_label_3
_geom_angle_site_symmetry_1
_geom_angle_site_symmetry_3
_geom_angle
_geom_angle_publ_flag
Cl1 Cu1 O2 . . 169.82(6) yes
Cl1 Cu1 O3 . . 93.45(4) yes
Cl1 Cu1 O4W . . 94.13(5) yes
Cu1 Cl1 Cu1 . 4_455 124.04(3) yes
Cl1 Cu1 Cl1 4_555 . 101.38(2) yes
O2 Cu1 Cl1 . 4_555 88.72(6) yes
O2 Cu1 O3 . . 84.84(5) yes
O2 Cu1 O4W . . 86.49(6) yes
O3 Cu1 Cl1 . 4_555 91.98(5) yes
O3 Cu1 O4W . . 169.75(6) yes
C3 O1 C4 . . 120.6(2) no
Cu1 O2 C1 . . 110.90(10) yes
Cu1 O3 C2 . . 109.40(10) yes
Cu1 O4W H4WA . . 118(2) no
Cu1 O4W H4WB . . 116.2(19) no
H4WA O4W H4WB . . 102(3) no
H5WA O5W H5WB . . 107(3) no
O2 C1 C2 . . 118.0(2) yes
O2 C1 C5 . . 124.0(2) no
C2 C1 C5 . . 118.0(2) no
O3 C2 C1 . . 116.5(2) yes
O3 C2 C3 . . 124.1(2) no
C1 C2 C3 . . 119.3(2) no
O1 C3 C2 . . 120.3(2) no
O1 C3 C6 . . 112.6(2) no
C2 C3 C6 . . 127.1(2) no
O1 C4 C5 . . 122.8(2) no
O1 C4 H4 . . 118.6 no
C5 C4 H4 . . 118.6 no
C1 C5 C4 . . 118.9(2) no
C1 C5 H5 . . 120.5 no
C4 C5 H5 . . 120.5 no
C3 C6 H6A . . 109.5 no
C3 C6 H6B . . 109.5 no
C3 C6 H6C . . 109.5 no
H6A C6 H6B . . 109.5 no
H6A C6 H6C . . 109.5 no
H6B C6 H6C . . 109.5 no

loop_
_geom_bond_atom_site_label_1
_geom_bond_atom_site_label_2
_geom_bond_site_symmetry_1
_geom_bond_site_symmetry_2
_geom_bond_distance
_geom_bond_publ_flag
Cl1 Cu1 . . 2.2445(6) yes
Cl1 Cu1 . 4_455 2.7546(9) yes
Cu1 O2 . . 1.9570(10) yes
Cu1 O3 . . 1.9470(10) yes
Cu1 O4W . . 1.9650(10) yes
O1 C3 . . 1.367(3) no
O1 C4 . . 1.348(2) no
O2 C1 . . 1.272(2) yes
O3 C2 . . 1.339(2) yes
O4W H4WA . . 0.786(19) no
O4W H4WB . . 0.798(19) no
O5W H5WA . . 0.772(19) no
O5W H5WB . . 0.79(2) no
C1 C2 . . 1.437(2) no
C1 C5 . . 1.418(3) no
C2 C3 . . 1.365(3) no
C3 C6 . . 1.480(3) no
C4 C5 . . 1.340(3) no
C4 H4 . . 0.930 no
C5 H5 . . 0.930 no
C6 H6A . . 0.960 no
C6 H6B . . 0.960 no
C6 H6C . . 0.960 no

loop_
_geom_contact_atom_site_label_1
_geom_contact_atom_site_label_2
_geom_contact_distance
_geom_contact_site_symmetry_2
Cl1 O2 3.343(2) 4_455
Cl1 O5W 3.4090(10) 1_454
Cl1 O3 3.428(2) 4_455
Cl1 O4W 3.474(2) 4_455
Cl1 C6 3.578(2) 4_556
O1 C5 3.405(3) 3_656
O1 C6 3.467(3) 3_555
O1 C1 3.493(3) 3_556
O1 C2 3.569(3) 3_556
O2 C5 3.390(2) 3_657
O3 O5W 2.768(2) 1_454
O3 O5W 2.910(2) 4_454
O4W O5W 2.711(3) 4_455
O4W C5 3.467(3) 3_657
O4W C6 3.492(3) 1_556
C2 C4 3.506(3) 3_556
C3 C5 3.515(4) 3_556
C4 C5 3.467(4) 3_656
C4 C4 3.541(5) 3_656

loop_
_geom_hbond_atom_site_label_D
_geom_hbond_atom_site_label_H
_geom_hbond_atom_site_label_A
_geom_hbond_site_symmetry_A
_geom_hbond_distance_DH
_geom_hbond_distance_HA
_geom_hbond_distance_DA
_geom_hbond_angle_DHA
_geom_hbond_publ_flag
O4W H4WA O5W 4_455 0.79(3) 1.94(2) 2.711(2) 168(3) yes
O4W H4WB O5W 1_555 0.80(2) 1.94(2) 2.706(2) 162(2) yes
O5W H5WA O3 4_556 0.77(3) 2.16(2) 2.910(2) 164(3) yes
O5W H5WB O3 1_656 0.79(2) 1.98(2) 2.768(2) 172(3) yes

loop_
_geom_torsion_atom_site_label_1
_geom_torsion_atom_site_label_2
_geom_torsion_atom_site_label_3
_geom_torsion_atom_site_label_4
_geom_torsion
_geom_torsion_publ_flag
Cl1 Cu1 O2 C1 85.9(3) no
Cl1 Cu1 O3 C2 -174.60(10) no
Cu1 O2 C1 C2 -4.6(3) no
Cu1 O2 C1 C5 175.5(2) no
Cu1 O3 C2 C1 3.5(2) no
Cu1 O3 C2 C3 -177.1(2) no
O1 C3 C2 O3 -179.4(2) no
O1 C3 C2 C1 0.0(3) no
O1 C4 C5 C1 -0.2(4) no
O2 Cu1 O3 C2 -4.60(10) no
O2 C1 C2 O3 0.8(3) no
O2 C1 C2 C3 -178.7(2) no
O2 C1 C5 C4 178.7(2) no
O3 Cu1 O2 C1 5.2(2) no
O3 C2 C1 C5 -179.4(2) no
O3 C2 C3 C6 0.2(4) no
O4W Cu1 O2 C1 179.7(2) no
O4W Cu1 O3 C2 -36.9(5) no
C1 C2 C3 C6 179.6(2) no
C2 C1 C5 C4 -1.1(4) no
C2 C3 O1 C4 -1.3(3) no
C3 O1 C4 C5 1.4(4) no
C3 C2 C1 C5 1.2(3) no
C4 O1 C3 C6 179.1(2) no
C4 O1 C3 C6 179.1(2) no
